data_7101470
loop_
_publ_author_name
'E Colacio'
'A. Rodriguez-Dieguez'

_publ_section_title
;
[Znn(polyox)(pmtz)n]: The first polyoxalate
containing coordination polymer from an unforeseen chemical
rearrangement of 5-pyrimidyl-tetrazole under hydrothermal conditions.
;
_journal_issue 39
_journal_name_full 'Chemical Communications'
_journal_paper_doi 10.1039/b608403f
_journal_year 2006
_chemical_formula_moiety 'C6 H3 N6 O2 Zn'
_chemical_formula_sum 'C6 H3 N6 O2 Zn'
_chemical_formula_weight 256.51
_chemical_name_common (Zn2(polyox)(pmtz)2)
_chemical_name_systematic
;
?
;
_space_group_IT_number 64
_symmetry_cell_setting orthorhombic
_symmetry_space_group_name_Hall '-C 2ac 2'
_symmetry_space_group_name_H-M 'C m c a'
_atom_sites_solution_hydrogens geom
_atom_sites_solution_primary direct
_atom_sites_solution_secondary difmap
_audit_creation_method SHELXL-97
_cell_angle_alpha 90.00
_cell_angle_beta 90.00
_cell_angle_gamma 90.00
_cell_formula_units_Z 8
_cell_length_a 7.0292(8)
_cell_length_b 15.6245(17)
_cell_length_c 16.1876(17)
_cell_measurement_reflns_used 1113
_cell_measurement_temperature 100(2)
_cell_measurement_theta_max 28.03
_cell_measurement_theta_min 2.52
_cell_volume 1777.8(3)
_computing_cell_refinement 'Bruker SMART'
_computing_data_collection 'Bruker SMART'
_computing_data_reduction 'Bruker SAINT'
_computing_molecular_graphics 'Ortep-3 for Windows (Farrugia, 1997)'
_computing_structure_refinement 'SHELXL-97 (Sheldrick, 1997)'
_computing_structure_solution 'SHELXS-97 (Sheldrick, 1990)'
_diffrn_ambient_temperature 100(2)
_diffrn_measured_fraction_theta_full 0.948
_diffrn_measured_fraction_theta_max 0.948
_diffrn_radiation_monochromator graphite
_diffrn_radiation_source 'fine-focus sealed tube'
_diffrn_radiation_type MoK\a
_diffrn_radiation_wavelength 0.71073
_diffrn_reflns_av_R_equivalents 0.0333
_diffrn_reflns_av_sigmaI/netI 0.0306
_diffrn_reflns_limit_h_max 9
_diffrn_reflns_limit_h_min -9
_diffrn_reflns_limit_k_max 19
_diffrn_reflns_limit_k_min -14
_diffrn_reflns_limit_l_max 17
_diffrn_reflns_limit_l_min -21
_diffrn_reflns_number 5414
_diffrn_reflns_theta_full 28.03
_diffrn_reflns_theta_max 28.03
_diffrn_reflns_theta_min 2.52
_exptl_absorpt_coefficient_mu 2.751
_exptl_absorpt_correction_T_max 1.000
_exptl_absorpt_correction_T_min 0.624
_exptl_absorpt_correction_type empirical
_exptl_crystal_colour colourless
_exptl_crystal_density_diffrn 1.917
_exptl_crystal_density_method 'not measured'
_exptl_crystal_description prismatic
_exptl_crystal_F_000 1016
_exptl_crystal_size_max 0.62
_exptl_crystal_size_mid 0.17
_exptl_crystal_size_min 0.05
_refine_diff_density_max 1.003
_refine_diff_density_min -1.072
_refine_diff_density_rms 0.175
_refine_ls_extinction_method none
_refine_ls_goodness_of_fit_ref 1.225
_refine_ls_hydrogen_treatment mixed
_refine_ls_matrix_type full
_refine_ls_number_parameters 97
_refine_ls_number_reflns 1113
_refine_ls_number_restraints 0
_refine_ls_restrained_S_all 1.225
_refine_ls_R_factor_all 0.0840
_refine_ls_R_factor_gt 0.0798
_refine_ls_shift/su_max 0.001
_refine_ls_shift/su_mean 0.000
_refine_ls_structure_factor_coef Fsqd
_refine_ls_weighting_details 'calc w=1/[\s^2^(Fo^2^)+(0.1024P)^2^+27.3965P] where P=(Fo^2^+2Fc^2^)/3'
_refine_ls_weighting_scheme calc
_refine_ls_wR_factor_gt 0.2239
_refine_ls_wR_factor_ref 0.2270
_reflns_number_gt 1029
_reflns_number_total 1113
_reflns_threshold_expression >2sigma(I)
_cod_data_source_file b608403f.txt
_cod_original_sg_symbol_H-M Cmca
_cod_database_code 7101470

loop_
_symmetry_equiv_pos_as_xyz
'x, y, z'
'-x, -y+1/2, z+1/2'
'-x, y+1/2, -z+1/2'
'x, -y, -z'
'x+1/2, y+1/2, z'
'-x+1/2, -y+1, z+1/2'
'-x+1/2, y+1, -z+1/2'
'x+1/2, -y+1/2, -z'
'-x, -y, -z'
'x, y-1/2, -z-1/2'
'x, -y-1/2, z-1/2'
'-x, y, z'
'-x+1/2, -y+1/2, -z'
'x+1/2, y, -z-1/2'
'x+1/2, -y, z-1/2'
'-x+1/2, y+1/2, z'

loop_
_atom_site_label
_atom_site_type_symbol
_atom_site_fract_x
_atom_site_fract_y
_atom_site_fract_z
_atom_site_U_iso_or_equiv
_atom_site_adp_type
_atom_site_occupancy
_atom_site_symmetry_multiplicity
_atom_site_calc_flag
_atom_site_refinement_flags
Zn1 Zn 0.5000 0.07094(6) 0.61312(5) 0.0314(5) Uani 1 2 d S
N1 N 0.5000 0.1015(5) 0.4848(4) 0.048(3) Uani 1 2 d S
N2 N 0.5000 0.0621(5) 0.4112(5) 0.044(3) Uani 1 2 d S
N3 N 0.5000 0.1209(5) 0.3514(5) 0.055(3) Uani 1 2 d S
N4 N 0.5000 0.1986(6) 0.3855(5) 0.081(5) Uani 1 2 d S
C5 C 0.5000 0.1848(7) 0.4672(6) 0.070(5) Uani 1 2 d S
C6 C 0.5000 0.2476(6) 0.5342(6) 0.073(5) Uani 1 2 d S
N7 N 0.5000 0.2149(5) 0.6108(4) 0.043(3) Uani 1 2 d S
C8 C 0.5000 0.2708(6) 0.6732(5) 0.039(3) Uani 1 2 d S
H8 H 0.5000 0.2504 0.7285 0.047 Uiso 1 2 calc SR
C9 C 0.5000 0.3579(6) 0.6587(6) 0.053(4) Uani 1 2 d S
H9 H 0.5000 0.3976 0.7031 0.064 Uiso 1 2 calc SR
C10 C 0.5000 0.3856(7) 0.5775(6) 0.090(7) Uani 1 2 d S
H10 H 0.5000 0.4453 0.5662 0.108 Uiso 1 2 calc SR
N11 N 0.5000 0.3300(6) 0.5142(5) 0.118(8) Uani 1 2 d S
C12 C 0.660(2) 0.0685(6) 0.7804(7) 0.077(4) Uani 1 1 d .
O1 O 0.7090(11) 0.0736(3) 0.8701(5) 0.062(2) Uani 1 1 d .
O2 O 0.5000 0.0674(4) 0.7450(4) 0.0279(14) Uani 1 2 d S

loop_
_atom_site_aniso_label
_atom_site_aniso_U_11
_atom_site_aniso_U_22
_atom_site_aniso_U_33
_atom_site_aniso_U_23
_atom_site_aniso_U_13
_atom_site_aniso_U_12
Zn1 0.0719(9) 0.0167(6) 0.0056(5) -0.0006(3) 0.000 0.000
N1 0.122(9) 0.015(4) 0.006(3) -0.001(3) 0.000 0.000
N2 0.114(9) 0.014(4) 0.004(3) -0.001(2) 0.000 0.000
N3 0.140(11) 0.018(4) 0.006(3) 0.001(3) 0.000 0.000
N4 0.213(17) 0.017(4) 0.013(4) -0.003(3) 0.000 0.000
C5 0.185(17) 0.014(4) 0.009(4) 0.001(3) 0.000 0.000
C6 0.196(17) 0.014(5) 0.007(4) 0.000(3) 0.000 0.000
N7 0.103(8) 0.016(4) 0.010(3) -0.003(3) 0.000 0.000
C8 0.086(8) 0.022(4) 0.011(4) -0.002(3) 0.000 0.000
C9 0.132(12) 0.017(5) 0.011(4) -0.001(3) 0.000 0.000
C10 0.24(2) 0.013(5) 0.016(5) -0.005(4) 0.000 0.000
N11 0.33(3) 0.013(4) 0.009(4) 0.001(3) 0.000 0.000
C12 0.131(11) 0.055(6) 0.044(5) 0.002(4) 0.002(7) -0.008(6)
O1 0.069(4) 0.031(3) 0.085(5) 0.024(3) 0.031(4) 0.009(3)
O2 0.053(4) 0.025(3) 0.005(2) 0.000(2) 0.000 0.000

loop_
_atom_type_symbol
_atom_type_description
_atom_type_scat_dispersion_real
_atom_type_scat_dispersion_imag
_atom_type_scat_source
C C 0.0033 0.0016 'International Tables Vol C Tables 4.2.6.8 and 6.1.1.4'
H H 0.0000 0.0000 'International Tables Vol C Tables 4.2.6.8 and 6.1.1.4'
N N 0.0061 0.0033 'International Tables Vol C Tables 4.2.6.8 and 6.1.1.4'
O O 0.0106 0.0060 'International Tables Vol C Tables 4.2.6.8 and 6.1.1.4'
Zn Zn 0.2839 1.4301 'International Tables Vol C Tables 4.2.6.8 and 6.1.1.4'

loop_
_geom_angle_atom_site_label_1
_geom_angle_atom_site_label_2
_geom_angle_atom_site_label_3
_geom_angle
_geom_angle_site_symmetry_1
_geom_angle_site_symmetry_3
O1 Zn1 O1 164.7(4) 7_646 14_457
O1 Zn1 N2 92.55(15) 7_646 9_656
O1 Zn1 N2 92.55(15) 14_457 9_656
O1 Zn1 N1 97.1(2) 7_646 .
O1 Zn1 N1 97.1(2) 14_457 .
N2 Zn1 N1 92.2(3) 9_656 .
O1 Zn1 O2 82.5(2) 7_646 .
O1 Zn1 O2 82.5(2) 14_457 .
N2 Zn1 O2 99.2(3) 9_656 .
N1 Zn1 O2 168.6(3) . .
O1 Zn1 N7 88.96(15) 7_646 .
O1 Zn1 N7 88.96(15) 14_457 .
N2 Zn1 N7 168.3(3) 9_656 .
N1 Zn1 N7 76.1(3) . .
O2 Zn1 N7 92.4(2) . .
C5 N1 N2 105.0(7) . .
C5 N1 Zn1 115.3(6) . .
N2 N1 Zn1 139.7(6) . .
N3 N2 N1 109.2(7) . .
N3 N2 Zn1 122.8(6) . 9_656
N1 N2 Zn1 128.1(6) . 9_656
N4 N3 N2 109.1(7) . .
N3 N4 C5 105.1(8) . .
N1 C5 N4 111.6(9) . .
N1 C5 C6 119.8(8) . .
N4 C5 C6 128.6(9) . .
N11 C6 N7 126.5(9) . .
N11 C6 C5 117.9(8) . .
N7 C6 C5 115.5(9) . .
C8 N7 C6 116.7(8) . .
C8 N7 Zn1 129.9(6) . .
C6 N7 Zn1 113.3(6) . .
N7 C8 C9 121.1(8) . .
C8 C9 C10 118.0(9) . .
N11 C10 C9 121.5(10) . .
C6 N11 C10 116.1(9) . .
O2 C12 O1 130.5(11) . .
O2 C12 C12 115.1(11) . 7_646
O1 C12 C12 114.3(14) . 7_646
C12 O1 Zn1 110.9(7) . 14_557
C12 O2 C12 125.8(12) 12_655 .
C12 O2 Zn1 117.0(6) 12_655 .
C12 O2 Zn1 117.0(6) . .

loop_
_geom_bond_atom_site_label_1
_geom_bond_atom_site_label_2
_geom_bond_distance
_geom_bond_site_symmetry_2
Zn1 O1 2.064(8) 7_646
Zn1 O1 2.064(8) 14_457
Zn1 N2 2.115(7) 9_656
Zn1 N1 2.131(7) .
Zn1 O2 2.136(6) .
Zn1 N7 2.250(8) .
N1 C5 1.333(12) .
N1 N2 1.340(10) .
N2 N3 1.334(10) .
N2 Zn1 2.115(7) 9_656
N3 N4 1.334(12) .
N4 C5 1.340(12) .
C5 C6 1.463(13) .
C6 N11 1.328(13) .
C6 N7 1.341(11) .
N7 C8 1.335(11) .
C8 C9 1.381(13) .
C9 C10 1.384(14) .
C10 N11 1.343(13) .
C12 O2 1.260(15) .
C12 O1 1.495(14) .
C12 C12 1.61(3) 7_646
O1 Zn1 2.064(8) 14_557
O2 C12 1.260(15) 12_655
